data_1575299
loop_
_publ_author_name
'Schwamm, Ryan J.'
'Bhide, Malavika A.'
'Nichol, Gary S.'
'Cowley, Michael J.'

_publ_section_title
;
 Reversible addition of ethene to gallium(i) monomers and dimers.
;
_journal_issue 29
_journal_name_full 'Chemical science'
_journal_page_first 13333
_journal_page_last 13344
_journal_paper_doi 10.1039/d4sc06894g
_journal_volume 16
_journal_year 2025
_chemical_formula_moiety 'C68 H82 Ga2 N2 P2, C7 H8'
_chemical_formula_sum 'C75 H90 Ga2 N2 P2'
_chemical_formula_weight 1220.86
_space_group_crystal_system triclinic
_space_group_IT_number 2
_space_group_name_Hall '-P 1'
_space_group_name_H-M_alt 'P -1'
_atom_sites_solution_hydrogens geom
_audit_creation_date 2022-08-24
_audit_creation_method
;
Olex2 1.5-beta
(compiled 2022.04.07 svn.rca3783a0 for OlexSys, GUI svn.r6498)
;
_audit_update_record
;
2024-09-16 deposited with the CCDC.	2025-04-10 downloaded from the CCDC.
;
_cell_angle_alpha 91.413(2)
_cell_angle_beta 96.822(2)
_cell_angle_gamma 96.004(2)
_cell_formula_units_Z 2
_cell_length_a 12.0391(3)
_cell_length_b 12.1205(3)
_cell_length_c 22.5729(6)
_cell_measurement_reflns_used 13402
_cell_measurement_temperature 120.00(10)
_cell_measurement_theta_max 28.1330
_cell_measurement_theta_min 3.6010
_cell_volume 3250.28(14)
_computing_cell_refinement 'CrysAlisPro 1.171.41.93a (Rigaku OD, 2020)'
_computing_data_collection 'CrysAlisPro 1.171.41.93a (Rigaku OD, 2020)'
_computing_data_reduction 'CrysAlisPro 1.171.41.93a (Rigaku OD, 2020)'
_computing_molecular_graphics 'Olex2 1.5-beta (Dolomanov et al., 2009)'
_computing_publication_material 'Olex2 1.5-beta (Dolomanov et al., 2009)'
_computing_structure_refinement 'SHELXL 2018/3 (Sheldrick, 2015)'
_computing_structure_solution 'SHELXT 2018/2 (Sheldrick, 2018)'
_diffrn_ambient_environment N~2~
_diffrn_ambient_temperature 120.00(10)
_diffrn_detector 'CCD plate'
_diffrn_detector_area_resol_mean 8.0521
_diffrn_detector_type Eos
_diffrn_measured_fraction_theta_full 0.998
_diffrn_measured_fraction_theta_max 0.998
_diffrn_measurement_details
;
List of Runs (angles in degrees, time in seconds):

  # Type    Start    End  Width  t~exp~   \w     \q     \k     \f   Frames
#--------------------------------------------------------------------------
  1  \w    -41.00  51.00   1.00   30.00    --  -16.47  69.00 -76.00   92
  2  \w    -84.00   8.00   1.00   30.00    --  -16.47 -69.00 151.00   92
  3  \w    -45.00  39.00   1.00   30.00    --  -16.47  77.00 150.00   84
  4  \w    -39.00  12.00   1.00   30.00    --  -16.47 -77.00 -90.00   51
  5  \w    -90.00 -39.00   1.00   30.00    --  -16.47-178.00 -60.00   51
  6  \w    -39.00  12.00   1.00   30.00    --  -16.47 -77.00  90.00   51
  7  \w    -45.00  39.00   1.00   30.00    --  -16.47  77.00  60.00   84
  8  \w     -4.00  89.00   1.00   30.00    --   18.18  38.00 -90.00   93
  9  \w      0.00  87.00   1.00   30.00    --   18.18  57.00  60.00   87
 10  \w    -20.00   7.00   1.00   30.00    --   18.18 -99.00-150.00   27
 11  \w      0.00  87.00   1.00   30.00    --   18.18  57.00 -30.00   87
;
_diffrn_measurement_device 'four-circle diffractometer'
_diffrn_measurement_device_type 'Rigaku Oxford Diffraction XCalibur'
_diffrn_measurement_method '\w scans'
_diffrn_orient_matrix_type 'CrysAlisPro convention (1999,Acta A55,543-557)'
_diffrn_orient_matrix_UB_11 0.0221399000
_diffrn_orient_matrix_UB_12 -0.0391105000
_diffrn_orient_matrix_UB_13 0.0197485000
_diffrn_orient_matrix_UB_21 0.0385198000
_diffrn_orient_matrix_UB_22 0.0428403000
_diffrn_orient_matrix_UB_23 0.0150108000
_diffrn_orient_matrix_UB_31 -0.0398580000
_diffrn_orient_matrix_UB_32 0.0101245000
_diffrn_orient_matrix_UB_33 0.0196876000
_diffrn_radiation_monochromator graphite
_diffrn_radiation_probe x-ray
_diffrn_radiation_type 'Mo K\a'
_diffrn_radiation_wavelength 0.71073
_diffrn_reflns_av_R_equivalents 0.0565
_diffrn_reflns_av_unetI/netI 0.0599
_diffrn_reflns_Laue_measured_fraction_full 0.998
_diffrn_reflns_Laue_measured_fraction_max 0.998
_diffrn_reflns_limit_h_max 15
_diffrn_reflns_limit_h_min -15
_diffrn_reflns_limit_k_max 15
_diffrn_reflns_limit_k_min -15
_diffrn_reflns_limit_l_max 28
_diffrn_reflns_limit_l_min -28
_diffrn_reflns_number 53072
_diffrn_reflns_point_group_measured_fraction_full 0.998
_diffrn_reflns_point_group_measured_fraction_max 0.998
_diffrn_reflns_theta_full 25.242
_diffrn_reflns_theta_max 26.371
_diffrn_reflns_theta_min 3.383
_diffrn_source 'fine-focus sealed X-ray tube'
_diffrn_source_type 'Enhance (Mo) X-ray Source'
_exptl_absorpt_coefficient_mu 0.922
_exptl_absorpt_correction_T_max 0.622
_exptl_absorpt_correction_T_min 0.061
_exptl_absorpt_correction_type analytical
_exptl_absorpt_process_details
;
CrysAlisPro 1.171.41.93a (Rigaku Oxford Diffraction, 2020)
Analytical numeric absorption correction using a multifaceted crystal
model based on expressions derived by R.C. Clark & J.S. Reid.
(Clark, R. C. & Reid, J. S. (1995). Acta Cryst. A51, 887-897)
Empirical absorption correction using spherical harmonics,
implemented in SCALE3 ABSPACK scaling algorithm.
;
_exptl_crystal_colour 'clear red'
_exptl_crystal_density_diffrn 1.247
_exptl_crystal_description needle
_exptl_crystal_F_000 1292
_exptl_crystal_size_max 0.522
_exptl_crystal_size_mid 0.091
_exptl_crystal_size_min 0.071
_refine_diff_density_max 0.611
_refine_diff_density_min -0.540
_refine_diff_density_rms 0.070
_refine_ls_extinction_method none
_refine_ls_goodness_of_fit_ref 1.043
_refine_ls_hydrogen_treatment constr
_refine_ls_matrix_type full
_refine_ls_number_parameters 805
_refine_ls_number_reflns 13265
_refine_ls_number_restraints 272
_refine_ls_restrained_S_all 1.035
_refine_ls_R_factor_all 0.0690
_refine_ls_R_factor_gt 0.0485
_refine_ls_shift/su_max 0.001
_refine_ls_shift/su_mean 0.000
_refine_ls_structure_factor_coef Fsqd
_refine_ls_weighting_details 'w=1/[\s^2^(Fo^2^)+(0.0450P)^2^+1.8074P] where P=(Fo^2^+2Fc^2^)/3'
_refine_ls_weighting_scheme calc
_refine_ls_wR_factor_gt 0.1008
_refine_ls_wR_factor_ref 0.1089
_reflns_Friedel_coverage 0.000
_reflns_number_gt 10443
_reflns_number_total 13265
_reflns_threshold_expression 'I > 2\s(I)'
_cod_data_source_file d4sc06894g3.cif
_cod_data_source_block rjs351_tol_autored
_cod_database_code 1575299
_shelx_shelxl_version_number 2018/3
_chemical_oxdiff_formula 'C H N P Ga'
_chemical_oxdiff_usercomment '@ 120 K, red-purple needles, toluene recryst crop 2'
_shelx_space_group_comment
;
The symmetry employed for this shelxl refinement is uniquely defined
by the following loop, which should always be used as a source of
symmetry information in preference to the above space-group names.
They are only intended as comments.
;
_shelx_estimated_absorpt_t_max 0.937
_shelx_estimated_absorpt_t_min 0.645
_olex2_refinement_description
;
1. Fixed Uiso
 At 1.2 times of:
  All C(H) groups, All C(H,H) groups
 At 1.5 times of:
  All C(H,H,H) groups
2. Shared sites
{C73, C69A}
3. Restrained distances
 C69-C70
 1.51 with sigma of 0.02
 C70-C71 = C70-C75 = C72-C73
 1.39 with sigma of 0.02
 C71-C72 = C73-C74 = C74-C75
 1.38 with sigma of 0.02
 C69A-C70A
 1.51 with sigma of 0.02
 C71A-C72A = C73A-C74A = C74A-C75A
 1.38 with sigma of 0.02
 C70A-C71A = C70A-C75A = C72A-C73A
 1.39 with sigma of 0.02
 C70-C72
 2.42 with sigma of 0.04
 C71-C73
 2.39 with sigma of 0.04
 C70-C74
 2.41 with sigma of 0.04
 C72-C74 = C73-C75
 2.4 with sigma of 0.04
 C69-C71 = C69-C75
 2.52 with sigma of 0.04
 C70A-C72A
 2.42 with sigma of 0.04
 C71A-C73A
 2.39 with sigma of 0.04
 C72A-C74A = C73A-C75A
 2.4 with sigma of 0.04
 C70A-C74A
 2.41 with sigma of 0.04
 C69A-C71A = C69A-C75A
 2.52 with sigma of 0.04
 C70-C71 \\sim C71-C72 \\sim C72-C73 \\sim C73-C74 \\sim C74-C75 \\sim C75-C70
 with sigma of 0.02
 C70-C74 \\sim C70-C72 \\sim C75-C73 \\sim C71-C75 \\sim C72-C74 \\sim C71-C73
 with sigma of 0.04
 C69-C75 \\sim C69-C71
 with sigma of 0.04
 C70A-C71A \\sim C71A-C72A \\sim C72A-C73A \\sim C73A-C74A \\sim C74A-C75A
\\sim C75A-C70A
 with sigma of 0.02
 C69A-C75A \\sim C69A-C71A
 with sigma of 0.04
 C70A-C74A \\sim C70A-C72A \\sim C75A-C73A \\sim C71A-C75A \\sim C72A-C74A
\\sim C71A-C73A
 with sigma of 0.04
4. Restrained planarity
 C69, C70, C71, C72, C73, C74, C75
 with sigma of 0.1
 C69A, C70A, C71A, C72A, C73A, C74A, C75A
 with sigma of 0.1
5. Uiso/Uaniso restraints and constraints
C69 \\sim C70 \\sim C71 \\sim C72 \\sim C73 \\sim C74 \\sim C75: within 2A with
sigma of 0.04 and sigma for terminal atoms of 0.08 within 2A
C69A \\sim C70A \\sim C71A \\sim C72A \\sim C73A \\sim C74A \\sim C75A: within
2A with sigma of 0.04 and sigma for terminal atoms of 0.08 within 2A
Uanis(C73) = Uanis(C69A)
6. Rigid body (RIGU) restrains
 C69, C70, C71, C72, C73, C74, C75
 with sigma for 1-2 distances of 0.004 and sigma for 1-3 distances of 0.004
 C69A, C70A, C71A, C72A, C73A, C74A, C75A
 with sigma for 1-2 distances of 0.004 and sigma for 1-3 distances of 0.004
7. Others
 Sof(C69A)=Sof(H69D)=Sof(H69E)=Sof(H69F)=Sof(C70A)=Sof(C71A)=Sof(H71A)=
 Sof(C72A)=Sof(H72A)=Sof(C73A)=Sof(H73A)=Sof(C74A)=Sof(H74A)=Sof(C75A)=
 Sof(H75A)=1-FVAR(1)
 Sof(C69)=Sof(H69A)=Sof(H69B)=Sof(H69C)=Sof(C70)=Sof(C71)=Sof(H71)=Sof(C72)=
 Sof(H72)=Sof(C73)=Sof(H73)=Sof(C74)=Sof(H74)=Sof(C75)=Sof(H75)=FVAR(1)
8.a Ternary CH refined with riding coordinates:
 C2(H2), C5(H5), C36(H36), C39(H39)
8.b Secondary CH2 refined with riding coordinates:
 C3(H3A,H3B), C4(H4A,H4B), C6(H6A,H6B), C37(H37A,H37B), C38(H38A,H38B),
 C40(H40A,H40B)
8.c Aromatic/amide H refined with riding coordinates:
 C10(H10), C19(H19), C21(H21), C28(H28), C30(H30), C44(H44), C53(H53),
 C55(H55), C62(H62), C64(H64), C12(H12), C46(H46), C71(H71), C72(H72), C73(H73),
  C74(H74), C75(H75), C71A(H71A), C72A(H72A), C73A(H73A), C74A(H74A), C75A(H75A)
8.d Idealised Me refined as rotating group:
 C14(H14A,H14B,H14C), C23(H23A,H23B,H23C), C24(H24A,H24B,H24C), C25(H25A,H25B,
 H25C), C32(H32A,H32B,H32C), C33(H33A,H33B,H33C), C34(H34A,H34B,H34C), C48(H48A,
 H48B,H48C), C57(H57A,H57B,H57C), C58(H58A,H58B,H58C), C59(H59A,H59B,H59C),
 C66(H66A,H66B,H66C), C67(H67A,H67B,H67C), C68(H68A,H68B,H68C), C15(H15A,H15B,
 H15C), C16(H16A,H16B,H16C), C49(H49A,H49B,H49C), C50(H50A,H50B,H50C), C69(H69A,
 H69B,H69C), C69A(H69D,H69E,H69F)
;
_olex2_diffrn_ambient_temperature_device 'Oxford Cryosystems Cryostream 700+'
_olex2_submission_special_instructions 'No special instructions were received'
_oxdiff_exptl_absorpt_empirical_details
;
Empirical correction (ABSPACK) includes:
- Absorption correction using spherical harmonics
- Frame scaling
;
_oxdiff_exptl_absorpt_empirical_full_max 1.523
_oxdiff_exptl_absorpt_empirical_full_min 0.381

loop_
_space_group_symop_operation_xyz
'x, y, z'
'-x, -y, -z'

loop_
_atom_site_label
_atom_site_type_symbol
_atom_site_fract_x
_atom_site_fract_y
_atom_site_fract_z
_atom_site_U_iso_or_equiv
_atom_site_adp_type
_atom_site_occupancy
_atom_site_site_symmetry_order
_atom_site_calc_flag
_atom_site_refinement_flags_posn
_atom_site_refinement_flags_adp
_atom_site_refinement_flags_occupancy
_atom_site_disorder_assembly
_atom_site_disorder_group
Ga1 Ga 0.42683(3) 0.35921(3) 0.24041(2) 0.02030(9) Uani 1 1 d . . . . .
Ga2 Ga 0.37964(3) 0.56661(3) 0.19125(2) 0.02104(9) Uani 1 1 d . . . . .
P1 P 0.65015(6) 0.42366(6) 0.27308(3) 0.01673(15) Uani 1 1 d . . . . .
P2 P 0.30730(6) 0.76432(6) 0.17658(3) 0.01619(15) Uani 1 1 d . . . . .
N1 N 0.43203(18) 0.38483(18) 0.33040(9) 0.0174(5) Uani 1 1 d . . . . .
N2 N 0.26022(18) 0.53009(18) 0.12247(9) 0.0162(5) Uani 1 1 d . . . . .
C1 C 0.5292(2) 0.4192(2) 0.36598(11) 0.0168(6) Uani 1 1 d . . . . .
C2 C 0.5445(2) 0.4191(2) 0.43395(12) 0.0228(6) Uani 1 1 d . . . . .
H2 H 0.476098 0.430026 0.453675 0.027 Uiso 1 1 calc R U . . .
C3 C 0.6009(2) 0.3128(3) 0.44995(13) 0.0272(7) Uani 1 1 d . . . . .
H3A H 0.560264 0.247026 0.427033 0.033 Uiso 1 1 calc R U . . .
H3B H 0.603550 0.299332 0.493149 0.033 Uiso 1 1 calc R U . . .
C4 C 0.7210(2) 0.3390(3) 0.43199(13) 0.0276(7) Uani 1 1 d . . . . .
H4A H 0.736470 0.284108 0.401649 0.033 Uiso 1 1 calc R U . . .
H4B H 0.778819 0.340093 0.467113 0.033 Uiso 1 1 calc R U . . .
C5 C 0.7172(2) 0.4559(2) 0.40597(12) 0.0221(6) Uani 1 1 d . . . . .
H5 H 0.791914 0.498360 0.402713 0.027 Uiso 1 1 calc R U . . .
C6 C 0.6439(2) 0.5084(3) 0.44835(12) 0.0251(7) Uani 1 1 d . . . . .
H6A H 0.676955 0.510381 0.490722 0.030 Uiso 1 1 calc R U . . .
H6B H 0.625640 0.583172 0.436589 0.030 Uiso 1 1 calc R U . . .
C7 C 0.6339(2) 0.4448(2) 0.34875(11) 0.0173(6) Uani 1 1 d . . . . .
C8 C 0.7598(2) 0.3275(2) 0.27270(11) 0.0198(6) Uani 1 1 d . . . . .
C9 C 0.7231(3) 0.2136(2) 0.26746(13) 0.0263(7) Uani 1 1 d . . . . .
C10 C 0.8005(3) 0.1376(3) 0.26265(14) 0.0351(8) Uani 1 1 d . . . . .
H10 H 0.774093 0.060824 0.258086 0.042 Uiso 1 1 calc R U . . .
C11 C 0.9146(3) 0.1695(3) 0.26426(13) 0.0328(8) Uani 1 1 d . . . . .
C13 C 0.8761(2) 0.3620(2) 0.27741(12) 0.0230(6) Uani 1 1 d . . . . .
C14 C 0.6021(3) 0.1698(3) 0.26981(16) 0.0397(8) Uani 1 1 d . . . . .
H14A H 0.557316 0.183615 0.232107 0.060 Uiso 1 1 calc R U . . .
H14B H 0.573388 0.207378 0.302828 0.060 Uiso 1 1 calc R U . . .
H14C H 0.596831 0.089730 0.276031 0.060 Uiso 1 1 calc R U . . .
C17 C 0.7016(2) 0.5475(2) 0.23459(11) 0.0166(6) Uani 1 1 d . . . . .
C18 C 0.7135(2) 0.5306(2) 0.17365(12) 0.0212(6) Uani 1 1 d . . . . .
C19 C 0.7466(2) 0.6203(3) 0.14026(12) 0.0239(6) Uani 1 1 d . . . . .
H19 H 0.756220 0.607356 0.099590 0.029 Uiso 1 1 calc R U . . .
C20 C 0.7662(2) 0.7276(2) 0.16410(12) 0.0238(6) Uani 1 1 d . . . . .
C21 C 0.7508(2) 0.7433(2) 0.22347(13) 0.0232(6) Uani 1 1 d . . . . .
H21 H 0.761887 0.816834 0.240322 0.028 Uiso 1 1 calc R U . . .
C22 C 0.7202(2) 0.6573(2) 0.25943(12) 0.0205(6) Uani 1 1 d . . . . .
C23 C 0.6927(3) 0.4171(2) 0.14332(12) 0.0257(7) Uani 1 1 d . . . . .
H23A H 0.755841 0.374617 0.155782 0.039 Uiso 1 1 calc R U . . .
H23B H 0.685524 0.424392 0.099927 0.039 Uiso 1 1 calc R U . . .
H23C H 0.623082 0.378249 0.154493 0.039 Uiso 1 1 calc R U . . .
C24 C 0.8019(3) 0.8245(3) 0.12728(14) 0.0332(7) Uani 1 1 d . . . . .
H24A H 0.751303 0.882155 0.130377 0.050 Uiso 1 1 calc R U . . .
H24B H 0.798327 0.799389 0.085434 0.050 Uiso 1 1 calc R U . . .
H24C H 0.879087 0.854809 0.142156 0.050 Uiso 1 1 calc R U . . .
C25 C 0.7112(3) 0.6870(2) 0.32378(12) 0.0276(7) Uani 1 1 d . . . . .
H25A H 0.635830 0.660672 0.333245 0.041 Uiso 1 1 calc R U . . .
H25B H 0.724476 0.767814 0.330292 0.041 Uiso 1 1 calc R U . . .
H25C H 0.767563 0.651949 0.349652 0.041 Uiso 1 1 calc R U . . .
C26 C 0.3293(2) 0.3760(2) 0.35666(11) 0.0181(6) Uani 1 1 d . . . . .
C27 C 0.2846(2) 0.4723(2) 0.37433(12) 0.0210(6) Uani 1 1 d . . . . .
C28 C 0.1841(3) 0.4616(3) 0.39976(12) 0.0284(7) Uani 1 1 d . . . . .
H28 H 0.154199 0.526781 0.411938 0.034 Uiso 1 1 calc R U . . .
C29 C 0.1265(2) 0.3592(3) 0.40788(13) 0.0294(7) Uani 1 1 d . . . . .
C30 C 0.1717(2) 0.2654(3) 0.38883(13) 0.0278(7) Uani 1 1 d . . . . .
H30 H 0.132738 0.194366 0.393357 0.033 Uiso 1 1 calc R U . . .
C31 C 0.2716(2) 0.2716(2) 0.36347(12) 0.0217(6) Uani 1 1 d . . . . .
C32 C 0.3448(3) 0.5852(2) 0.36762(14) 0.0293(7) Uani 1 1 d . . . . .
H32A H 0.292590 0.641477 0.370211 0.044 Uiso 1 1 calc R U . . .
H32B H 0.373488 0.588094 0.328762 0.044 Uiso 1 1 calc R U . . .
H32C H 0.407824 0.599874 0.399508 0.044 Uiso 1 1 calc R U . . .
C33 C 0.0180(3) 0.3498(3) 0.43521(16) 0.0469(10) Uani 1 1 d . . . . .
H33A H 0.027437 0.396195 0.472014 0.070 Uiso 1 1 calc R U . . .
H33B H -0.002526 0.272283 0.444412 0.070 Uiso 1 1 calc R U . . .
H33C H -0.041730 0.374825 0.406983 0.070 Uiso 1 1 calc R U . . .
C34 C 0.3183(3) 0.1669(2) 0.34557(14) 0.0303(7) Uani 1 1 d . . . . .
H34A H 0.386559 0.157651 0.372480 0.045 Uiso 1 1 calc R U . . .
H34B H 0.336694 0.171944 0.304501 0.045 Uiso 1 1 calc R U . . .
H34C H 0.262207 0.103099 0.348069 0.045 Uiso 1 1 calc R U . . .
C35 C 0.1904(2) 0.6069(2) 0.10261(11) 0.0146(5) Uani 1 1 d . . . . .
C36 C 0.1046(2) 0.5925(2) 0.04721(11) 0.0189(6) Uani 1 1 d . . . . .
H36 H 0.072587 0.514460 0.035415 0.023 Uiso 1 1 calc R U . . .
C37 C 0.1614(2) 0.6590(2) -0.00121(12) 0.0234(6) Uani 1 1 d . . . . .
H37A H 0.238577 0.639114 -0.003397 0.028 Uiso 1 1 calc R U . . .
H37B H 0.116957 0.645186 -0.040977 0.028 Uiso 1 1 calc R U . . .
C38 C 0.1636(2) 0.7815(2) 0.02057(12) 0.0229(6) Uani 1 1 d . . . . .
H38A H 0.117778 0.823549 -0.008386 0.027 Uiso 1 1 calc R U . . .
H38B H 0.241442 0.818811 0.027318 0.027 Uiso 1 1 calc R U . . .
C39 C 0.1114(2) 0.7698(2) 0.07997(11) 0.0186(6) Uani 1 1 d . . . . .
H39 H 0.084377 0.838616 0.095823 0.022 Uiso 1 1 calc R U . . .
C40 C 0.0200(2) 0.6717(2) 0.06319(12) 0.0210(6) Uani 1 1 d . . . . .
H40A H -0.019858 0.647148 0.097278 0.025 Uiso 1 1 calc R U . . .
H40B H -0.034653 0.686295 0.028679 0.025 Uiso 1 1 calc R U . . .
C41 C 0.1930(2) 0.7142(2) 0.12353(11) 0.0165(6) Uani 1 1 d . . . . .
C42 C 0.3784(2) 0.8850(2) 0.14418(11) 0.0175(6) Uani 1 1 d . . . . .
C43 C 0.4631(2) 0.8637(2) 0.10840(12) 0.0203(6) Uani 1 1 d . . . . .
C44 C 0.5239(2) 0.9513(2) 0.08476(13) 0.0241(6) Uani 1 1 d . . . . .
H44 H 0.580177 0.936069 0.060487 0.029 Uiso 1 1 calc R U . . .
C48 C 0.4874(3) 0.7466(2) 0.09492(13) 0.0266(7) Uani 1 1 d . . . . .
H48A H 0.519609 0.714574 0.131659 0.040 Uiso 1 1 calc R U . . .
H48B H 0.540954 0.747582 0.065419 0.040 Uiso 1 1 calc R U . . .
H48C H 0.417301 0.701713 0.078917 0.040 Uiso 1 1 calc R U . . .
C51 C 0.2747(2) 0.8076(2) 0.25020(11) 0.0189(6) Uani 1 1 d . . . . .
C52 C 0.1667(3) 0.7980(2) 0.26887(12) 0.0230(6) Uani 1 1 d . . . . .
C53 C 0.1565(3) 0.8263(2) 0.32836(13) 0.0283(7) Uani 1 1 d . . . . .
H53 H 0.083764 0.819192 0.341086 0.034 Uiso 1 1 calc R U . . .
C54 C 0.2477(3) 0.8641(2) 0.36920(12) 0.0308(8) Uani 1 1 d . . . . .
C55 C 0.3526(3) 0.8723(2) 0.35006(13) 0.0293(7) Uani 1 1 d . . . . .
H55 H 0.416278 0.899021 0.377579 0.035 Uiso 1 1 calc R U . . .
C56 C 0.3690(3) 0.8431(2) 0.29202(12) 0.0213(6) Uani 1 1 d . . . . .
C57 C 0.0609(3) 0.7598(3) 0.22848(14) 0.0338(8) Uani 1 1 d . . . . .
H57A H -0.003796 0.759294 0.251073 0.051 Uiso 1 1 calc R U . . .
H57B H 0.065427 0.684748 0.212478 0.051 Uiso 1 1 calc R U . . .
H57C H 0.051959 0.810468 0.195486 0.051 Uiso 1 1 calc R U . . .
C58 C 0.2335(4) 0.8933(3) 0.43298(14) 0.0500(10) Uani 1 1 d . . . . .
H58A H 0.307135 0.918651 0.455129 0.075 Uiso 1 1 calc R U . . .
H58B H 0.199872 0.827748 0.451518 0.075 Uiso 1 1 calc R U . . .
H58C H 0.184208 0.952677 0.433744 0.075 Uiso 1 1 calc R U . . .
C59 C 0.4875(3) 0.8499(3) 0.27604(13) 0.0278(7) Uani 1 1 d . . . . .
H59A H 0.499788 0.779084 0.257304 0.042 Uiso 1 1 calc R U . . .
H59B H 0.540851 0.865371 0.312296 0.042 Uiso 1 1 calc R U . . .
H59C H 0.498795 0.909496 0.248128 0.042 Uiso 1 1 calc R U . . .
C60 C 0.2317(2) 0.4179(2) 0.09947(11) 0.0168(6) Uani 1 1 d . . . . .
C61 C 0.3011(2) 0.3719(2) 0.06229(12) 0.0194(6) Uani 1 1 d . . . . .
C62 C 0.2724(3) 0.2623(2) 0.04128(12) 0.0232(6) Uani 1 1 d . . . . .
H62 H 0.319349 0.230391 0.016111 0.028 Uiso 1 1 calc R U . . .
C63 C 0.1784(3) 0.1983(2) 0.05567(12) 0.0239(7) Uani 1 1 d . . . . .
C64 C 0.1114(3) 0.2461(2) 0.09285(12) 0.0241(6) Uani 1 1 d . . . . .
H64 H 0.046465 0.203273 0.103378 0.029 Uiso 1 1 calc R U . . .
C65 C 0.1366(2) 0.3551(2) 0.11516(11) 0.0197(6) Uani 1 1 d . . . . .
C66 C 0.4036(3) 0.4384(2) 0.04500(14) 0.0291(7) Uani 1 1 d . . . . .
H66A H 0.381633 0.504905 0.024910 0.044 Uiso 1 1 calc R U . . .
H66B H 0.439973 0.393346 0.017915 0.044 Uiso 1 1 calc R U . . .
H66C H 0.456241 0.460304 0.080884 0.044 Uiso 1 1 calc R U . . .
C67 C 0.1489(3) 0.0802(2) 0.03145(14) 0.0339(8) Uani 1 1 d . . . . .
H67A H 0.100541 0.039266 0.057287 0.051 Uiso 1 1 calc R U . . .
H67B H 0.218019 0.044444 0.030366 0.051 Uiso 1 1 calc R U . . .
H67C H 0.109087 0.080359 -0.009013 0.051 Uiso 1 1 calc R U . . .
C68 C 0.0630(3) 0.4037(3) 0.15617(13) 0.0308(7) Uani 1 1 d . . . . .
H68A H 0.109330 0.433818 0.192791 0.046 Uiso 1 1 calc R U . . .
H68B H 0.006081 0.345635 0.166194 0.046 Uiso 1 1 calc R U . . .
H68C H 0.025823 0.463240 0.136220 0.046 Uiso 1 1 calc R U . . .
C12 C 0.9502(3) 0.2809(3) 0.27346(12) 0.0299(7) Uani 1 1 d . . . . .
H12 H 1.028702 0.303941 0.277331 0.036 Uiso 1 1 calc R U . . .
C15 C 0.9973(3) 0.0858(3) 0.25691(17) 0.0510(10) Uani 1 1 d . . . . .
H15A H 0.995945 0.066230 0.214420 0.076 Uiso 1 1 calc R U . . .
H15B H 0.976328 0.018938 0.278361 0.076 Uiso 1 1 calc R U . . .
H15C H 1.073204 0.117963 0.273172 0.076 Uiso 1 1 calc R U . . .
C16 C 0.9265(3) 0.4810(3) 0.28704(13) 0.0286(7) Uani 1 1 d . . . . .
H16A H 1.005990 0.483431 0.303228 0.043 Uiso 1 1 calc R U . . .
H16B H 0.886072 0.518955 0.315270 0.043 Uiso 1 1 calc R U . . .
H16C H 0.920305 0.518176 0.248903 0.043 Uiso 1 1 calc R U . . .
C45 C 0.5056(2) 1.0608(2) 0.09524(12) 0.0240(6) Uani 1 1 d . . . . .
C46 C 0.4197(3) 1.0801(2) 0.12858(12) 0.0236(6) Uani 1 1 d . . . . .
H46 H 0.404645 1.154541 0.135196 0.028 Uiso 1 1 calc R U . . .
C47 C 0.3547(2) 0.9954(2) 0.15274(11) 0.0189(6) Uani 1 1 d . . . . .
C49 C 0.5772(3) 1.1549(3) 0.07144(15) 0.0365(8) Uani 1 1 d . . . . .
H49A H 0.649318 1.168556 0.096981 0.055 Uiso 1 1 calc R U . . .
H49B H 0.538290 1.222015 0.071156 0.055 Uiso 1 1 calc R U . . .
H49C H 0.590530 1.135330 0.030693 0.055 Uiso 1 1 calc R U . . .
C50 C 0.2598(3) 1.0258(2) 0.18575(12) 0.0248(7) Uani 1 1 d . . . . .
H50A H 0.192945 0.973016 0.174115 0.037 Uiso 1 1 calc R U . . .
H50B H 0.242740 1.100909 0.175772 0.037 Uiso 1 1 calc R U . . .
H50C H 0.282162 1.023221 0.228843 0.037 Uiso 1 1 calc R U . . .
C69 C 0.6060(5) 0.8352(6) 0.4744(3) 0.0416(16) Uani 0.651(5) 1 d D U P A 1
H69A H 0.564337 0.895286 0.486746 0.062 Uiso 0.651(5) 1 calc R U P A 1
H69B H 0.624157 0.788971 0.508475 0.062 Uiso 0.651(5) 1 calc R U P A 1
H69C H 0.559812 0.789607 0.442258 0.062 Uiso 0.651(5) 1 calc R U P A 1
C70 C 0.7122(5) 0.8833(4) 0.4526(2) 0.0325(13) Uani 0.651(5) 1 d D U P A 1
C71 C 0.7182(7) 0.9822(8) 0.4221(6) 0.042(2) Uani 0.651(5) 1 d D U P A 1
H71 H 0.652982 1.020087 0.414775 0.050 Uiso 0.651(5) 1 calc R U P A 1
C72 C 0.8174(6) 1.0258(5) 0.4024(2) 0.0551(17) Uani 0.651(5) 1 d D U P A 1
H72 H 0.819597 1.093443 0.381997 0.066 Uiso 0.651(5) 1 calc R U P A 1
C73 C 0.9149(4) 0.9717(4) 0.41208(19) 0.0698(13) Uani 0.651(5) 1 d D U P A 1
H73 H 0.983302 1.001624 0.398771 0.084 Uiso 0.651(5) 1 calc R U P A 1
C74 C 0.9080(5) 0.8732(5) 0.4417(2) 0.0536(17) Uani 0.651(5) 1 d D U P A 1
H74 H 0.972842 0.834647 0.448555 0.064 Uiso 0.651(5) 1 calc R U P A 1
C75 C 0.8087(6) 0.8295(6) 0.4614(4) 0.0371(18) Uani 0.651(5) 1 d D U P A 1
H75 H 0.806611 0.761457 0.481443 0.045 Uiso 0.651(5) 1 calc R U P A 1
C69A C 0.9149(4) 0.9717(4) 0.41208(19) 0.0698(13) Uani 0.349(5) 1 d D U P A 2
H69D H 0.952819 1.039711 0.432868 0.105 Uiso 0.349(5) 1 calc R U P A 2
H69E H 0.906753 0.981923 0.368911 0.105 Uiso 0.349(5) 1 calc R U P A 2
H69F H 0.959599 0.909887 0.421439 0.105 Uiso 0.349(5) 1 calc R U P A 2
C70A C 0.8034(8) 0.9469(8) 0.4315(3) 0.048(3) Uani 0.349(5) 1 d D U P A 2
C71A C 0.7789(12) 0.8560(11) 0.4656(8) 0.047(4) Uani 0.349(5) 1 d D U P A 2
H71A H 0.834748 0.807928 0.476719 0.056 Uiso 0.349(5) 1 calc R U P A 2
C72A C 0.6738(10) 0.8357(9) 0.4832(5) 0.045(3) Uani 0.349(5) 1 d D U P A 2
H72A H 0.657471 0.774719 0.507603 0.054 Uiso 0.349(5) 1 calc R U P A 2
C73A C 0.5916(8) 0.9033(8) 0.4657(4) 0.041(3) Uani 0.349(5) 1 d D U P A 2
H73A H 0.518534 0.888420 0.477474 0.049 Uiso 0.349(5) 1 calc R U P A 2
C74A C 0.6159(8) 0.9922(8) 0.4311(4) 0.041(3) Uani 0.349(5) 1 d D U P A 2
H74A H 0.559096 1.038378 0.418786 0.049 Uiso 0.349(5) 1 calc R U P A 2
C75A C 0.7214(10) 1.0149(15) 0.4143(10) 0.040(3) Uani 0.349(5) 1 d D U P A 2
H75A H 0.737896 1.077209 0.390862 0.048 Uiso 0.349(5) 1 calc R U P A 2

loop_
_atom_site_aniso_label
_atom_site_aniso_U_11
_atom_site_aniso_U_22
_atom_site_aniso_U_33
_atom_site_aniso_U_23
_atom_site_aniso_U_13
_atom_site_aniso_U_12
Ga1 0.02353(18) 0.01964(17) 0.01710(16) -0.00050(12) -0.00077(12) 0.00335(13)
Ga2 0.02304(18) 0.01758(16) 0.02079(17) -0.00028(12) -0.00570(13) 0.00390(13)
P1 0.0169(4) 0.0180(4) 0.0159(3) 0.0004(3) 0.0033(3) 0.0034(3)
P2 0.0175(4) 0.0145(3) 0.0160(3) -0.0021(3) -0.0010(3) 0.0032(3)
N1 0.0151(12) 0.0209(12) 0.0166(11) 0.0017(9) 0.0021(9) 0.0035(10)
N2 0.0160(12) 0.0147(11) 0.0172(11) -0.0007(9) -0.0008(9) 0.0013(9)
C1 0.0198(15) 0.0149(13) 0.0159(13) 0.0003(10) 0.0001(11) 0.0045(11)
C2 0.0164(15) 0.0364(17) 0.0166(14) 0.0031(12) 0.0036(11) 0.0053(13)
C3 0.0237(17) 0.0382(18) 0.0210(15) 0.0121(13) 0.0027(12) 0.0071(14)
C4 0.0190(16) 0.0395(19) 0.0257(16) 0.0086(13) 0.0023(12) 0.0084(14)
C5 0.0151(15) 0.0321(17) 0.0189(14) 0.0013(12) 0.0015(11) 0.0014(12)
C6 0.0211(16) 0.0384(18) 0.0155(14) -0.0021(12) 0.0018(11) 0.0037(14)
C7 0.0156(14) 0.0212(14) 0.0154(13) 0.0014(11) 0.0005(10) 0.0048(11)
C8 0.0244(16) 0.0253(15) 0.0123(13) 0.0043(11) 0.0044(11) 0.0115(13)
C9 0.0305(18) 0.0242(16) 0.0251(16) 0.0005(12) 0.0015(13) 0.0098(14)
C10 0.048(2) 0.0280(17) 0.0314(18) -0.0016(14) 0.0030(15) 0.0140(16)
C11 0.039(2) 0.042(2) 0.0231(16) 0.0080(14) 0.0087(14) 0.0243(17)
C13 0.0242(16) 0.0308(17) 0.0162(14) 0.0071(12) 0.0063(12) 0.0077(13)
C14 0.036(2) 0.0188(16) 0.062(2) 0.0006(15) -0.0061(17) 0.0037(15)
C17 0.0114(14) 0.0223(14) 0.0166(13) 0.0019(11) 0.0015(10) 0.0034(11)
C18 0.0145(15) 0.0281(16) 0.0217(14) -0.0003(12) 0.0017(11) 0.0060(12)
C19 0.0181(15) 0.0358(18) 0.0187(14) 0.0058(12) 0.0029(11) 0.0058(13)
C20 0.0126(15) 0.0322(17) 0.0265(16) 0.0100(13) -0.0005(11) 0.0029(13)
C21 0.0160(15) 0.0186(15) 0.0339(17) 0.0000(12) -0.0005(12) 0.0001(12)
C22 0.0165(15) 0.0229(15) 0.0221(14) 0.0025(12) 0.0007(11) 0.0031(12)
C23 0.0294(17) 0.0300(17) 0.0180(14) -0.0014(12) 0.0040(12) 0.0039(14)
C24 0.0285(18) 0.0355(19) 0.0359(18) 0.0150(14) 0.0028(14) 0.0032(15)
C25 0.0362(19) 0.0212(15) 0.0253(16) -0.0023(12) 0.0033(13) 0.0037(14)
C26 0.0157(14) 0.0261(15) 0.0125(13) 0.0032(11) -0.0011(10) 0.0054(12)
C27 0.0207(16) 0.0241(15) 0.0182(14) 0.0020(11) -0.0010(11) 0.0062(12)
C28 0.0227(17) 0.0418(19) 0.0219(15) -0.0021(13) -0.0017(12) 0.0143(15)
C29 0.0151(16) 0.051(2) 0.0219(15) 0.0039(14) 0.0002(12) 0.0045(15)
C30 0.0217(16) 0.0342(18) 0.0256(16) 0.0052(13) 0.0009(12) -0.0039(14)
C31 0.0198(15) 0.0255(16) 0.0188(14) 0.0026(12) -0.0010(11) 0.0008(12)
C32 0.0321(19) 0.0252(16) 0.0323(17) -0.0007(13) 0.0051(14) 0.0105(14)
C33 0.025(2) 0.075(3) 0.043(2) 0.0092(19) 0.0125(16) 0.0092(19)
C34 0.0333(19) 0.0206(16) 0.0369(18) 0.0027(13) 0.0063(14) -0.0004(14)
C35 0.0128(14) 0.0166(13) 0.0144(13) 0.0012(10) 0.0034(10) -0.0006(11)
C36 0.0177(15) 0.0203(14) 0.0175(14) -0.0011(11) -0.0026(11) 0.0017(12)
C37 0.0252(16) 0.0294(16) 0.0158(14) -0.0005(12) 0.0000(11) 0.0061(13)
C38 0.0228(16) 0.0242(15) 0.0216(15) 0.0060(12) 0.0013(12) 0.0032(13)
C39 0.0197(15) 0.0177(14) 0.0191(14) -0.0010(11) 0.0016(11) 0.0067(12)
C40 0.0161(15) 0.0274(16) 0.0197(14) 0.0034(12) 0.0000(11) 0.0054(12)
C41 0.0151(14) 0.0177(14) 0.0170(13) -0.0001(11) 0.0022(10) 0.0030(11)
C42 0.0196(15) 0.0163(14) 0.0152(13) -0.0015(11) -0.0021(11) 0.0005(11)
C43 0.0193(15) 0.0218(15) 0.0186(14) -0.0032(11) -0.0016(11) 0.0016(12)
C44 0.0161(15) 0.0270(16) 0.0284(16) -0.0034(13) 0.0028(12) -0.0009(13)
C48 0.0227(16) 0.0233(16) 0.0354(17) -0.0038(13) 0.0117(13) 0.0026(13)
C51 0.0265(16) 0.0129(13) 0.0176(14) 0.0002(11) 0.0006(11) 0.0065(12)
C52 0.0309(17) 0.0179(14) 0.0213(15) 0.0009(11) 0.0043(12) 0.0069(13)
C53 0.0382(19) 0.0280(17) 0.0235(16) 0.0071(13) 0.0115(14) 0.0154(15)
C54 0.054(2) 0.0244(16) 0.0169(15) 0.0007(12) 0.0029(14) 0.0178(16)
C55 0.046(2) 0.0183(15) 0.0222(16) -0.0029(12) -0.0094(14) 0.0113(14)
C56 0.0336(18) 0.0118(13) 0.0173(14) 0.0030(11) -0.0050(12) 0.0052(12)
C57 0.0282(18) 0.044(2) 0.0307(17) -0.0017(15) 0.0110(14) 0.0048(15)
C58 0.080(3) 0.053(2) 0.0213(17) -0.0017(16) 0.0048(17) 0.029(2)
C59 0.0297(18) 0.0265(16) 0.0233(15) -0.0022(12) -0.0093(13) 0.0001(14)
C60 0.0187(15) 0.0145(13) 0.0154(13) 0.0017(10) -0.0047(11) 0.0009(11)
C61 0.0207(15) 0.0155(14) 0.0215(14) 0.0010(11) -0.0009(11) 0.0031(12)
C62 0.0282(17) 0.0170(14) 0.0238(15) -0.0029(12) -0.0015(12) 0.0069(13)
C63 0.0337(18) 0.0136(14) 0.0214(15) 0.0033(11) -0.0087(12) 0.0013(13)
C64 0.0254(17) 0.0212(15) 0.0228(15) 0.0103(12) -0.0055(12) -0.0039(13)
C65 0.0195(15) 0.0210(15) 0.0170(14) 0.0057(11) -0.0029(11) -0.0012(12)
C66 0.0253(17) 0.0240(16) 0.0388(18) -0.0071(13) 0.0100(14) 0.0013(13)
C67 0.041(2) 0.0187(16) 0.0371(18) -0.0009(13) -0.0091(15) -0.0038(14)
C68 0.0354(19) 0.0289(17) 0.0282(17) 0.0016(13) 0.0115(14) -0.0041(14)
C12 0.0266(17) 0.049(2) 0.0192(15) 0.0123(14) 0.0088(12) 0.0188(15)
C15 0.056(3) 0.053(2) 0.053(2) 0.0050(19) 0.0126(19) 0.039(2)
C16 0.0198(16) 0.0380(18) 0.0286(16) 0.0080(14) 0.0036(12) 0.0045(14)
C45 0.0241(16) 0.0231(15) 0.0220(15) -0.0003(12) -0.0026(12) -0.0043(13)
C46 0.0327(18) 0.0167(14) 0.0192(14) -0.0024(11) -0.0059(12) 0.0041(13)
C47 0.0221(15) 0.0180(14) 0.0159(13) -0.0006(11) -0.0025(11) 0.0041(12)
C49 0.038(2) 0.0269(18) 0.042(2) 0.0018(15) 0.0054(15) -0.0086(15)
C50 0.0346(18) 0.0183(15) 0.0227(15) 0.0005(12) 0.0028(13) 0.0092(13)
C69 0.041(4) 0.037(4) 0.046(4) 0.000(3) 0.001(3) 0.005(3)
C70 0.045(3) 0.032(3) 0.020(3) -0.010(2) 0.006(2) 0.003(3)
C71 0.068(5) 0.034(5) 0.023(4) -0.002(3) 0.000(3) 0.015(3)
C72 0.094(5) 0.041(4) 0.032(3) 0.004(3) 0.019(3) 0.001(3)
C73 0.072(3) 0.085(3) 0.055(3) 0.007(2) 0.023(2) 0.000(3)
C74 0.049(4) 0.067(4) 0.044(3) 0.005(3) 0.010(3) 0.001(3)
C75 0.045(4) 0.040(4) 0.026(3) -0.002(3) 0.001(3) 0.007(3)
C69A 0.072(3) 0.085(3) 0.055(3) 0.007(2) 0.023(2) 0.000(3)
C70A 0.061(6) 0.062(7) 0.023(5) -0.008(4) 0.004(4) 0.013(5)
C71A 0.074(8) 0.043(8) 0.028(7) -0.003(5) 0.005(7) 0.030(6)
C72A 0.069(7) 0.036(6) 0.027(6) -0.002(4) -0.007(6) 0.007(6)
C73A 0.046(6) 0.034(6) 0.034(6) -0.001(4) -0.013(4) -0.007(5)
C74A 0.051(6) 0.038(5) 0.031(5) 0.005(4) -0.013(4) 0.009(5)
C75A 0.060(6) 0.035(9) 0.020(8) -0.002(6) -0.006(5) 0.001(5)

loop_
_atom_type_symbol
_atom_type_description
_atom_type_scat_dispersion_real
_atom_type_scat_dispersion_imag
_atom_type_scat_source
C C 0.0033 0.0016 'International Tables Vol C Tables 4.2.6.8 and 6.1.1.4'
H H 0.0000 0.0000 'International Tables Vol C Tables 4.2.6.8 and 6.1.1.4'
Ga Ga 0.2307 1.6083 'International Tables Vol C Tables 4.2.6.8 and 6.1.1.4'
N N 0.0061 0.0033 'International Tables Vol C Tables 4.2.6.8 and 6.1.1.4'
P P 0.1023 0.0942 'International Tables Vol C Tables 4.2.6.8 and 6.1.1.4'

loop_
_exptl_crystal_face_index_h
_exptl_crystal_face_index_k
_exptl_crystal_face_index_l
_exptl_crystal_face_perp_dist
-16 -1 10 0.2282
0 9 26 0.0328
1 -9 -27 0.0197
-14 -2 19 0.2082
1 15 11 0.0368
-1 -15 -11 0.0384
14 2 -19 0.2088
-2 -14 18 0.0509
0 15 -15 0.0216
11 -14 -9 0.1789
0 -4 31 0.0482
1 3 -31 0.0246

loop_
_geom_angle_atom_site_label_1
_geom_angle_atom_site_label_2
_geom_angle_atom_site_label_3
_geom_angle
_geom_angle_site_symmetry_1
_geom_angle_site_symmetry_3
_geom_angle_publ_flag
P1 Ga1 Ga2 94.876(19) . . ?
N1 Ga1 Ga2 104.71(6) . . ?
N1 Ga1 P1 78.42(6) . . ?
P2 Ga2 Ga1 162.23(2) . . ?
N2 Ga2 Ga1 105.99(6) . . ?
N2 Ga2 P2 80.23(6) . . ?
C7 P1 Ga1 93.71(9) . . ?
C7 P1 C8 105.15(12) . . ?
C7 P1 C17 115.82(12) . . ?
C8 P1 Ga1 123.14(10) . . ?
C17 P1 Ga1 112.69(9) . . ?
C17 P1 C8 106.09(12) . . ?
C41 P2 Ga2 93.90(9) . . ?
C41 P2 C42 106.08(12) . . ?
C41 P2 C51 117.00(13) . . ?
C42 P2 Ga2 127.26(9) . . ?
C42 P2 C51 107.83(12) . . ?
C51 P2 Ga2 105.04(9) . . ?
C1 N1 Ga1 122.23(17) . . ?
C1 N1 C26 118.2(2) . . ?
C26 N1 Ga1 119.35(16) . . ?
C35 N2 Ga2 120.71(17) . . ?
C35 N2 C60 117.4(2) . . ?
C60 N2 Ga2 120.92(17) . . ?
N1 C1 C2 125.2(2) . . ?
N1 C1 C7 127.4(2) . . ?
C7 C1 C2 106.9(2) . . ?
C1 C2 H2 115.9 . . ?
C1 C2 C3 105.3(2) . . ?
C1 C2 C6 100.7(2) . . ?
C3 C2 H2 115.9 . . ?
C6 C2 H2 115.9 . . ?
C6 C2 C3 101.1(2) . . ?
C2 C3 H3A 111.1 . . ?
C2 C3 H3B 111.1 . . ?
C2 C3 C4 103.3(2) . . ?
H3A C3 H3B 109.1 . . ?
C4 C3 H3A 111.1 . . ?
C4 C3 H3B 111.1 . . ?
C3 C4 H4A 111.2 . . ?
C3 C4 H4B 111.2 . . ?
C3 C4 C5 102.7(2) . . ?
H4A C4 H4B 109.1 . . ?
C5 C4 H4A 111.2 . . ?
C5 C4 H4B 111.2 . . ?
C4 C5 H5 115.7 . . ?
C6 C5 C4 100.4(2) . . ?
C6 C5 H5 115.7 . . ?
C7 C5 C4 107.8(2) . . ?
C7 C5 H5 115.7 . . ?
C7 C5 C6 99.2(2) . . ?
C2 C6 C5 94.1(2) . . ?
C2 C6 H6A 112.9 . . ?
C2 C6 H6B 112.9 . . ?
C5 C6 H6A 112.9 . . ?
C5 C6 H6B 112.9 . . ?
H6A C6 H6B 110.3 . . ?
C1 C7 P1 118.1(2) . . ?
C1 C7 C5 106.5(2) . . ?
C5 C7 P1 132.9(2) . . ?
C9 C8 P1 117.0(2) . . ?
C9 C8 C13 118.9(3) . . ?
C13 C8 P1 124.1(2) . . ?
C8 C9 C14 122.0(3) . . ?
C10 C9 C8 119.8(3) . . ?
C10 C9 C14 118.2(3) . . ?
C9 C10 H10 118.8 . . ?
C11 C10 C9 122.4(3) . . ?
C11 C10 H10 118.8 . . ?
C10 C11 C15 121.7(3) . . ?
C12 C11 C10 117.1(3) . . ?
C12 C11 C15 121.2(3) . . ?
C8 C13 C16 124.0(3) . . ?
C12 C13 C8 118.4(3) . . ?
C12 C13 C16 117.5(3) . . ?
C9 C14 H14A 109.5 . . ?
C9 C14 H14B 109.5 . . ?
C9 C14 H14C 109.5 . . ?
H14A C14 H14B 109.5 . . ?
H14A C14 H14C 109.5 . . ?
H14B C14 H14C 109.5 . . ?
C18 C17 P1 115.7(2) . . ?
C18 C17 C22 118.4(2) . . ?
C22 C17 P1 125.6(2) . . ?
C17 C18 C23 121.9(3) . . ?
C19 C18 C17 119.8(3) . . ?
C19 C18 C23 118.3(2) . . ?
C18 C19 H19 118.8 . . ?
C20 C19 C18 122.3(3) . . ?
C20 C19 H19 118.8 . . ?
C19 C20 C21 117.2(3) . . ?
C19 C20 C24 121.8(3) . . ?
C21 C20 C24 121.0(3) . . ?
C20 C21 H21 118.4 . . ?
C22 C21 C20 123.3(3) . . ?
C22 C21 H21 118.4 . . ?
C17 C22 C25 124.0(2) . . ?
C21 C22 C17 118.9(2) . . ?
C21 C22 C25 117.1(2) . . ?
C18 C23 H23A 109.5 . . ?
C18 C23 H23B 109.5 . . ?
C18 C23 H23C 109.5 . . ?
H23A C23 H23B 109.5 . . ?
H23A C23 H23C 109.5 . . ?
H23B C23 H23C 109.5 . . ?
C20 C24 H24A 109.5 . . ?
C20 C24 H24B 109.5 . . ?
C20 C24 H24C 109.5 . . ?
H24A C24 H24B 109.5 . . ?
H24A C24 H24C 109.5 . . ?
H24B C24 H24C 109.5 . . ?
C22 C25 H25A 109.5 . . ?
C22 C25 H25B 109.5 . . ?
C22 C25 H25C 109.5 . . ?
H25A C25 H25B 109.5 . . ?
H25A C25 H25C 109.5 . . ?
H25B C25 H25C 109.5 . . ?
C27 C26 N1 120.0(2) . . ?
C31 C26 N1 120.2(2) . . ?
C31 C26 C27 119.8(3) . . ?
C26 C27 C32 120.9(3) . . ?
C28 C27 C26 118.9(3) . . ?
C28 C27 C32 120.1(3) . . ?
C27 C28 H28 118.9 . . ?
C29 C28 C27 122.3(3) . . ?
C29 C28 H28 118.9 . . ?
C28 C29 C30 117.5(3) . . ?
C28 C29 C33 121.3(3) . . ?
C30 C29 C33 121.2(3) . . ?
C29 C30 H30 118.8 . . ?
C31 C30 C29 122.4(3) . . ?
C31 C30 H30 118.8 . . ?
C26 C31 C34 120.9(3) . . ?
C30 C31 C26 119.0(3) . . ?
C30 C31 C34 120.0(3) . . ?
C27 C32 H32A 109.5 . . ?
C27 C32 H32B 109.5 . . ?
C27 C32 H32C 109.5 . . ?
H32A C32 H32B 109.5 . . ?
H32A C32 H32C 109.5 . . ?
H32B C32 H32C 109.5 . . ?
C29 C33 H33A 109.5 . . ?
C29 C33 H33B 109.5 . . ?
C29 C33 H33C 109.5 . . ?
H33A C33 H33B 109.5 . . ?
H33A C33 H33C 109.5 . . ?
H33B C33 H33C 109.5 . . ?
C31 C34 H34A 109.5 . . ?
C31 C34 H34B 109.5 . . ?
C31 C34 H34C 109.5 . . ?
H34A C34 H34B 109.5 . . ?
H34A C34 H34C 109.5 . . ?
H34B C34 H34C 109.5 . . ?
N2 C35 C36 125.2(2) . . ?
N2 C35 C41 127.4(2) . . ?
C41 C35 C36 106.9(2) . . ?
C35 C36 H36 116.1 . . ?
C35 C36 C37 104.8(2) . . ?
C35 C36 C40 100.9(2) . . ?
C37 C36 H36 116.1 . . ?
C40 C36 H36 116.1 . . ?
C40 C36 C37 100.7(2) . . ?
C36 C37 H37A 111.1 . . ?
C36 C37 H37B 111.1 . . ?
H37A C37 H37B 109.0 . . ?
C38 C37 C36 103.5(2) . . ?
C38 C37 H37A 111.1 . . ?
C38 C37 H37B 111.1 . . ?
C37 C38 H38A 111.3 . . ?
C37 C38 H38B 111.3 . . ?
C37 C38 C39 102.4(2) . . ?
H38A C38 H38B 109.2 . . ?
C39 C38 H38A 111.3 . . ?
C39 C38 H38B 111.3 . . ?
C38 C39 H39 115.5 . . ?
C40 C39 C38 100.7(2) . . ?
C40 C39 H39 115.5 . . ?
C41 C39 C38 107.5(2) . . ?
C41 C39 H39 115.5 . . ?
C41 C39 C40 100.1(2) . . ?
C36 C40 C39 93.7(2) . . ?
C36 C40 H40A 113.0 . . ?
C36 C40 H40B 113.0 . . ?
C39 C40 H40A 113.0 . . ?
C39 C40 H40B 113.0 . . ?
H40A C40 H40B 110.4 . . ?
C35 C41 P2 116.7(2) . . ?
C35 C41 C39 106.6(2) . . ?
C39 C41 P2 133.9(2) . . ?
C43 C42 P2 116.4(2) . . ?
C47 C42 P2 124.7(2) . . ?
C47 C42 C43 119.0(2) . . ?
C42 C43 C48 121.1(2) . . ?
C44 C43 C42 119.5(3) . . ?
C44 C43 C48 119.3(2) . . ?
C43 C44 H44 118.9 . . ?
C43 C44 C45 122.2(3) . . ?
C45 C44 H44 118.9 . . ?
C43 C48 H48A 109.5 . . ?
C43 C48 H48B 109.5 . . ?
C43 C48 H48C 109.5 . . ?
H48A C48 H48B 109.5 . . ?
H48A C48 H48C 109.5 . . ?
H48B C48 H48C 109.5 . . ?
C52 C51 P2 125.4(2) . . ?
C52 C51 C56 119.2(2) . . ?
C56 C51 P2 115.1(2) . . ?
C51 C52 C57 123.7(2) . . ?
C53 C52 C51 118.6(3) . . ?
C53 C52 C57 117.7(3) . . ?
C52 C53 H53 118.6 . . ?
C54 C53 C52 122.7(3) . . ?
C54 C53 H53 118.6 . . ?
C53 C54 C55 117.7(3) . . ?
C53 C54 C58 121.2(3) . . ?
C55 C54 C58 121.1(3) . . ?
C54 C55 H55 118.7 . . ?
C54 C55 C56 122.6(3) . . ?
C56 C55 H55 118.7 . . ?
C51 C56 C59 122.2(2) . . ?
C55 C56 C51 119.1(3) . . ?
C55 C56 C59 118.7(3) . . ?
C52 C57 H57A 109.5 . . ?
C52 C57 H57B 109.5 . . ?
C52 C57 H57C 109.5 . . ?
H57A C57 H57B 109.5 . . ?
H57A C57 H57C 109.5 . . ?
H57B C57 H57C 109.5 . . ?
C54 C58 H58A 109.5 . . ?
C54 C58 H58B 109.5 . . ?
C54 C58 H58C 109.5 . . ?
H58A C58 H58B 109.5 . . ?
H58A C58 H58C 109.5 . . ?
H58B C58 H58C 109.5 . . ?
C56 C59 H59A 109.5 . . ?
C56 C59 H59B 109.5 . . ?
C56 C59 H59C 109.5 . . ?
H59A C59 H59B 109.5 . . ?
H59A C59 H59C 109.5 . . ?
H59B C59 H59C 109.5 . . ?
C61 C60 N2 119.5(2) . . ?
C65 C60 N2 120.0(2) . . ?
C65 C60 C61 120.5(2) . . ?
C60 C61 C66 121.2(2) . . ?
C62 C61 C60 118.3(3) . . ?
C62 C61 C66 120.5(2) . . ?
C61 C62 H62 118.8 . . ?
C63 C62 C61 122.5(3) . . ?
C63 C62 H62 118.8 . . ?
C62 C63 C64 117.9(3) . . ?
C62 C63 C67 121.1(3) . . ?
C64 C63 C67 121.0(3) . . ?
C63 C64 H64 119.1 . . ?
C63 C64 C65 121.9(3) . . ?
C65 C64 H64 119.1 . . ?
C60 C65 C68 120.6(2) . . ?
C64 C65 C60 118.9(3) . . ?
C64 C65 C68 120.4(3) . . ?
C61 C66 H66A 109.5 . . ?
C61 C66 H66B 109.5 . . ?
C61 C66 H66C 109.5 . . ?
H66A C66 H66B 109.5 . . ?
H66A C66 H66C 109.5 . . ?
H66B C66 H66C 109.5 . . ?
C63 C67 H67A 109.5 . . ?
C63 C67 H67B 109.5 . . ?
C63 C67 H67C 109.5 . . ?
H67A C67 H67B 109.5 . . ?
H67A C67 H67C 109.5 . . ?
H67B C67 H67C 109.5 . . ?
C65 C68 H68A 109.5 . . ?
C65 C68 H68B 109.5 . . ?
C65 C68 H68C 109.5 . . ?
H68A C68 H68B 109.5 . . ?
H68A C68 H68C 109.5 . . ?
H68B C68 H68C 109.5 . . ?
C11 C12 C13 123.1(3) . . ?
C11 C12 H12 118.4 . . ?
C13 C12 H12 118.4 . . ?
C11 C15 H15A 109.5 . . ?
C11 C15 H15B 109.5 . . ?
C11 C15 H15C 109.5 . . ?
H15A C15 H15B 109.5 . . ?
H15A C15 H15C 109.5 . . ?
H15B C15 H15C 109.5 . . ?
C13 C16 H16A 109.5 . . ?
C13 C16 H16B 109.5 . . ?
C13 C16 H16C 109.5 . . ?
H16A C16 H16B 109.5 . . ?
H16A C16 H16C 109.5 . . ?
H16B C16 H16C 109.5 . . ?
C44 C45 C49 121.0(3) . . ?
C46 C45 C44 117.6(3) . . ?
C46 C45 C49 121.5(3) . . ?
C45 C46 H46 118.6 . . ?
C45 C46 C47 122.8(3) . . ?
C47 C46 H46 118.6 . . ?
C42 C47 C50 123.0(2) . . ?
C46 C47 C42 118.8(3) . . ?
C46 C47 C50 118.1(2) . . ?
C45 C49 H49A 109.5 . . ?
C45 C49 H49B 109.5 . . ?
C45 C49 H49C 109.5 . . ?
H49A C49 H49B 109.5 . . ?
H49A C49 H49C 109.5 . . ?
H49B C49 H49C 109.5 . . ?
C47 C50 H50A 109.5 . . ?
C47 C50 H50B 109.5 . . ?
C47 C50 H50C 109.5 . . ?
H50A C50 H50B 109.5 . . ?
H50A C50 H50C 109.5 . . ?
H50B C50 H50C 109.5 . . ?
H69A C69 H69B 109.5 . . ?
H69A C69 H69C 109.5 . . ?
H69B C69 H69C 109.5 . . ?
C70 C69 H69A 109.5 . . ?
C70 C69 H69B 109.5 . . ?
C70 C69 H69C 109.5 . . ?
C71 C70 C69 121.8(5) . . ?
C75 C70 C69 120.5(6) . . ?
C75 C70 C71 117.7(6) . . ?
C70 C71 H71 119.5 . . ?
C72 C71 C70 121.0(6) . . ?
C72 C71 H71 119.5 . . ?
C71 C72 H72 119.5 . . ?
C71 C72 C73 121.0(5) . . ?
C73 C72 H72 119.5 . . ?
C72 C73 H73 121.2 . . ?
C74 C73 C72 117.7(5) . . ?
C74 C73 H73 121.2 . . ?
C73 C74 H74 119.3 . . ?
C73 C74 C75 121.4(6) . . ?
C75 C74 H74 119.3 . . ?
C70 C75 H75 119.4 . . ?
C74 C75 C70 121.2(6) . . ?
C74 C75 H75 119.4 . . ?
H69D C69A H69E 109.5 . . ?
H69D C69A H69F 109.5 . . ?
H69E C69A H69F 109.5 . . ?
C70A C69A H69D 109.5 . . ?
C70A C69A H69E 109.5 . . ?
C70A C69A H69F 109.5 . . ?
C71A C70A C69A 121.3(8) . . ?
C75A C70A C69A 118.7(8) . . ?
C75A C70A C71A 120.0(9) . . ?
C70A C71A H71A 120.2 . . ?
C72A C71A C70A 119.7(10) . . ?
C72A C71A H71A 120.2 . . ?
C71A C72A H72A 119.9 . . ?
C71A C72A C73A 120.3(10) . . ?
C73A C72A H72A 119.9 . . ?
C72A C73A H73A 120.2 . . ?
C74A C73A C72A 119.7(9) . . ?
C74A C73A H73A 120.2 . . ?
C73A C74A H74A 119.7 . . ?
C75A C74A C73A 120.7(9) . . ?
C75A C74A H74A 119.7 . . ?
C70A C75A H75A 120.2 . . ?
C74A C75A C70A 119.6(10) . . ?
C74A C75A H75A 120.2 . . ?

loop_
_geom_bond_atom_site_label_1
_geom_bond_atom_site_label_2
_geom_bond_distance
_geom_bond_site_symmetry_2
_geom_bond_publ_flag
Ga1 Ga2 2.8566(4) . ?
Ga1 P1 2.7282(8) . ?
Ga1 N1 2.040(2) . ?
Ga2 P2 2.6492(7) . ?
Ga2 N2 1.994(2) . ?
P1 C7 1.758(3) . ?
P1 C8 1.850(3) . ?
P1 C17 1.841(3) . ?
P2 C41 1.759(3) . ?
P2 C42 1.829(3) . ?
P2 C51 1.829(3) . ?
N1 C1 1.359(3) . ?
N1 C26 1.430(3) . ?
N2 C35 1.367(3) . ?
N2 C60 1.436(3) . ?
C1 C2 1.523(4) . ?
C1 C7 1.369(4) . ?
C2 H2 1.0000 . ?
C2 C3 1.550(4) . ?
C2 C6 1.526(4) . ?
C3 H3A 0.9900 . ?
C3 H3B 0.9900 . ?
C3 C4 1.550(4) . ?
C4 H4A 0.9900 . ?
C4 H4B 0.9900 . ?
C4 C5 1.551(4) . ?
C5 H5 1.0000 . ?
C5 C6 1.544(4) . ?
C5 C7 1.532(4) . ?
C6 H6A 0.9900 . ?
C6 H6B 0.9900 . ?
C8 C9 1.403(4) . ?
C8 C13 1.410(4) . ?
C9 C10 1.388(4) . ?
C9 C14 1.505(4) . ?
C10 H10 0.9500 . ?
C10 C11 1.384(5) . ?
C11 C12 1.376(5) . ?
C11 C15 1.513(4) . ?
C13 C12 1.403(4) . ?
C13 C16 1.506(4) . ?
C14 H14A 0.9800 . ?
C14 H14B 0.9800 . ?
C14 H14C 0.9800 . ?
C17 C18 1.412(4) . ?
C17 C22 1.416(4) . ?
C18 C19 1.389(4) . ?
C18 C23 1.506(4) . ?
C19 H19 0.9500 . ?
C19 C20 1.381(4) . ?
C20 C21 1.386(4) . ?
C20 C24 1.511(4) . ?
C21 H21 0.9500 . ?
C21 C22 1.384(4) . ?
C22 C25 1.507(4) . ?
C23 H23A 0.9800 . ?
C23 H23B 0.9800 . ?
C23 H23C 0.9800 . ?
C24 H24A 0.9800 . ?
C24 H24B 0.9800 . ?
C24 H24C 0.9800 . ?
C25 H25A 0.9800 . ?
C25 H25B 0.9800 . ?
C25 H25C 0.9800 . ?
C26 C27 1.404(4) . ?
C26 C31 1.399(4) . ?
C27 C28 1.394(4) . ?
C27 C32 1.501(4) . ?
C28 H28 0.9500 . ?
C28 C29 1.383(4) . ?
C29 C30 1.392(4) . ?
C29 C33 1.505(4) . ?
C30 H30 0.9500 . ?
C30 C31 1.388(4) . ?
C31 C34 1.506(4) . ?
C32 H32A 0.9800 . ?
C32 H32B 0.9800 . ?
C32 H32C 0.9800 . ?
C33 H33A 0.9800 . ?
C33 H33B 0.9800 . ?
C33 H33C 0.9800 . ?
C34 H34A 0.9800 . ?
C34 H34B 0.9800 . ?
C34 H34C 0.9800 . ?
C35 C36 1.519(3) . ?
C35 C41 1.368(4) . ?
C36 H36 1.0000 . ?
C36 C37 1.556(4) . ?
C36 C40 1.538(4) . ?
C37 H37A 0.9900 . ?
C37 H37B 0.9900 . ?
C37 C38 1.549(4) . ?
C38 H38A 0.9900 . ?
C38 H38B 0.9900 . ?
C38 C39 1.550(4) . ?
C39 H39 1.0000 . ?
C39 C40 1.540(4) . ?
C39 C41 1.525(4) . ?
C40 H40A 0.9900 . ?
C40 H40B 0.9900 . ?
C42 C43 1.415(4) . ?
C42 C47 1.410(4) . ?
C43 C44 1.380(4) . ?
C43 C48 1.509(4) . ?
C44 H44 0.9500 . ?
C44 C45 1.388(4) . ?
C48 H48A 0.9800 . ?
C48 H48B 0.9800 . ?
C48 H48C 0.9800 . ?
C51 C52 1.408(4) . ?
C51 C56 1.411(4) . ?
C52 C53 1.400(4) . ?
C52 C57 1.499(4) . ?
C53 H53 0.9500 . ?
C53 C54 1.378(4) . ?
C54 C55 1.378(5) . ?
C54 C58 1.508(4) . ?
C55 H55 0.9500 . ?
C55 C56 1.391(4) . ?
C56 C59 1.506(4) . ?
C57 H57A 0.9800 . ?
C57 H57B 0.9800 . ?
C57 H57C 0.9800 . ?
C58 H58A 0.9800 . ?
C58 H58B 0.9800 . ?
C58 H58C 0.9800 . ?
C59 H59A 0.9800 . ?
C59 H59B 0.9800 . ?
C59 H59C 0.9800 . ?
C60 C61 1.398(4) . ?
C60 C65 1.394(4) . ?
C61 C62 1.394(4) . ?
C61 C66 1.499(4) . ?
C62 H62 0.9500 . ?
C62 C63 1.379(4) . ?
C63 C64 1.388(4) . ?
C63 C67 1.511(4) . ?
C64 H64 0.9500 . ?
C64 C65 1.392(4) . ?
C65 C68 1.505(4) . ?
C66 H66A 0.9800 . ?
C66 H66B 0.9800 . ?
C66 H66C 0.9800 . ?
C67 H67A 0.9800 . ?
C67 H67B 0.9800 . ?
C67 H67C 0.9800 . ?
C68 H68A 0.9800 . ?
C68 H68B 0.9800 . ?
C68 H68C 0.9800 . ?
C12 H12 0.9500 . ?
C15 H15A 0.9800 . ?
C15 H15B 0.9800 . ?
C15 H15C 0.9800 . ?
C16 H16A 0.9800 . ?
C16 H16B 0.9800 . ?
C16 H16C 0.9800 . ?
C45 C46 1.385(4) . ?
C45 C49 1.505(4) . ?
C46 H46 0.9500 . ?
C46 C47 1.388(4) . ?
C47 C50 1.507(4) . ?
C49 H49A 0.9800 . ?
C49 H49B 0.9800 . ?
C49 H49C 0.9800 . ?
C50 H50A 0.9800 . ?
C50 H50B 0.9800 . ?
C50 H50C 0.9800 . ?
C69 H69A 0.9800 . ?
C69 H69B 0.9800 . ?
C69 H69C 0.9800 . ?
C69 C70 1.492(8) . ?
C70 C71 1.396(7) . ?
C70 C75 1.388(7) . ?
C71 H71 0.9500 . ?
C71 C72 1.382(7) . ?
C72 H72 0.9500 . ?
C72 C73 1.400(7) . ?
C73 H73 0.9500 . ?
C73 C74 1.382(6) . ?
C74 H74 0.9500 . ?
C74 C75 1.383(7) . ?
C75 H75 0.9500 . ?
C69A H69D 0.9800 . ?
C69A H69E 0.9800 . ?
C69A H69F 0.9800 . ?
C69A C70A 1.465(10) . ?
C70A C71A 1.386(10) . ?
C70A C75A 1.378(10) . ?
C71A H71A 0.9500 . ?
C71A C72A 1.371(10) . ?
C72A H72A 0.9500 . ?
C72A C73A 1.377(10) . ?
C73A H73A 0.9500 . ?
C73A C74A 1.373(9) . ?
C74A H74A 0.9500 . ?
C74A C75A 1.371(10) . ?
C75A H75A 0.9500 . ?

loop_
_geom_torsion_atom_site_label_1
_geom_torsion_atom_site_label_2
_geom_torsion_atom_site_label_3
_geom_torsion_atom_site_label_4
_geom_torsion
_geom_torsion_site_symmetry_1
_geom_torsion_site_symmetry_2
_geom_torsion_site_symmetry_3
_geom_torsion_site_symmetry_4
_geom_torsion_publ_flag
Ga1 P1 C7 C1 3.5(2) . . . . ?
Ga1 P1 C7 C5 162.9(3) . . . . ?
Ga1 P1 C8 C9 -13.6(2) . . . . ?
Ga1 P1 C8 C13 166.50(18) . . . . ?
Ga1 P1 C17 C18 -73.1(2) . . . . ?
Ga1 P1 C17 C22 101.1(2) . . . . ?
Ga1 N1 C1 C2 -167.7(2) . . . . ?
Ga1 N1 C1 C7 2.2(4) . . . . ?
Ga1 N1 C26 C27 -103.7(2) . . . . ?
Ga1 N1 C26 C31 74.7(3) . . . . ?
Ga2 P2 C41 C35 -9.5(2) . . . . ?
Ga2 P2 C41 C39 -167.2(2) . . . . ?
Ga2 P2 C42 C43 19.2(2) . . . . ?
Ga2 P2 C42 C47 -160.52(18) . . . . ?
Ga2 P2 C51 C52 -98.5(2) . . . . ?
Ga2 P2 C51 C56 75.2(2) . . . . ?
Ga2 N2 C35 C36 173.68(19) . . . . ?
Ga2 N2 C35 C41 2.3(4) . . . . ?
Ga2 N2 C60 C61 -78.3(3) . . . . ?
Ga2 N2 C60 C65 100.5(3) . . . . ?
P1 C8 C9 C10 175.4(2) . . . . ?
P1 C8 C9 C14 -7.5(4) . . . . ?
P1 C8 C13 C12 -176.8(2) . . . . ?
P1 C8 C13 C16 3.8(4) . . . . ?
P1 C17 C18 C19 176.9(2) . . . . ?
P1 C17 C18 C23 -3.9(3) . . . . ?
P1 C17 C22 C21 -175.1(2) . . . . ?
P1 C17 C22 C25 6.4(4) . . . . ?
P2 C42 C43 C44 -177.0(2) . . . . ?
P2 C42 C43 C48 3.8(3) . . . . ?
P2 C42 C47 C46 176.1(2) . . . . ?
P2 C42 C47 C50 -5.5(4) . . . . ?
P2 C51 C52 C53 174.7(2) . . . . ?
P2 C51 C52 C57 -5.8(4) . . . . ?
P2 C51 C56 C55 -176.8(2) . . . . ?
P2 C51 C56 C59 2.8(3) . . . . ?
N1 C1 C2 C3 99.1(3) . . . . ?
N1 C1 C2 C6 -156.1(2) . . . . ?
N1 C1 C7 P1 -4.5(4) . . . . ?
N1 C1 C7 C5 -168.9(3) . . . . ?
N1 C26 C27 C28 179.9(2) . . . . ?
N1 C26 C27 C32 -1.7(4) . . . . ?
N1 C26 C31 C30 -179.7(2) . . . . ?
N1 C26 C31 C34 2.3(4) . . . . ?
N2 C35 C36 C37 -100.9(3) . . . . ?
N2 C35 C36 C40 154.9(2) . . . . ?
N2 C35 C41 P2 7.2(4) . . . . ?
N2 C35 C41 C39 170.7(2) . . . . ?
N2 C60 C61 C62 179.1(2) . . . . ?
N2 C60 C61 C66 -1.2(4) . . . . ?
N2 C60 C65 C64 -179.3(2) . . . . ?
N2 C60 C65 C68 0.0(4) . . . . ?
C1 N1 C26 C27 70.9(3) . . . . ?
C1 N1 C26 C31 -110.7(3) . . . . ?
C1 C2 C3 C4 69.6(3) . . . . ?
C1 C2 C6 C5 -51.3(2) . . . . ?
C2 C1 C7 P1 166.98(19) . . . . ?
C2 C1 C7 C5 2.6(3) . . . . ?
C2 C3 C4 C5 -1.8(3) . . . . ?
C3 C2 C6 C5 56.7(2) . . . . ?
C3 C4 C5 C6 37.2(3) . . . . ?
C3 C4 C5 C7 -66.1(3) . . . . ?
C4 C5 C6 C2 -57.8(2) . . . . ?
C4 C5 C7 P1 -92.8(3) . . . . ?
C4 C5 C7 C1 68.3(3) . . . . ?
C6 C2 C3 C4 -34.8(3) . . . . ?
C6 C5 C7 P1 163.0(2) . . . . ?
C6 C5 C7 C1 -35.8(3) . . . . ?
C7 P1 C8 C9 91.3(2) . . . . ?
C7 P1 C8 C13 -88.6(2) . . . . ?
C7 P1 C17 C18 -179.34(19) . . . . ?
C7 P1 C17 C22 -5.1(3) . . . . ?
C7 C1 C2 C3 -72.6(3) . . . . ?
C7 C1 C2 C6 32.2(3) . . . . ?
C7 C5 C6 C2 52.4(2) . . . . ?
C8 P1 C7 C1 -122.3(2) . . . . ?
C8 P1 C7 C5 37.1(3) . . . . ?
C8 P1 C17 C18 64.4(2) . . . . ?
C8 P1 C17 C22 -121.4(2) . . . . ?
C8 C9 C10 C11 1.6(5) . . . . ?
C8 C13 C12 C11 1.1(4) . . . . ?
C9 C8 C13 C12 3.3(4) . . . . ?
C9 C8 C13 C16 -176.1(3) . . . . ?
C9 C10 C11 C12 2.7(5) . . . . ?
C9 C10 C11 C15 -177.9(3) . . . . ?
C10 C11 C12 C13 -4.1(4) . . . . ?
C13 C8 C9 C10 -4.7(4) . . . . ?
C13 C8 C9 C14 172.4(3) . . . . ?
C14 C9 C10 C11 -175.5(3) . . . . ?
C17 P1 C7 C1 120.9(2) . . . . ?
C17 P1 C7 C5 -79.6(3) . . . . ?
C17 P1 C8 C9 -145.5(2) . . . . ?
C17 P1 C8 C13 34.6(3) . . . . ?
C17 C18 C19 C20 -1.7(4) . . . . ?
C18 C17 C22 C21 -1.0(4) . . . . ?
C18 C17 C22 C25 -179.5(3) . . . . ?
C18 C19 C20 C21 -0.3(4) . . . . ?
C18 C19 C20 C24 -179.8(3) . . . . ?
C19 C20 C21 C22 1.7(4) . . . . ?
C20 C21 C22 C17 -1.0(4) . . . . ?
C20 C21 C22 C25 177.6(3) . . . . ?
C22 C17 C18 C19 2.3(4) . . . . ?
C22 C17 C18 C23 -178.5(3) . . . . ?
C23 C18 C19 C20 179.1(3) . . . . ?
C24 C20 C21 C22 -178.8(3) . . . . ?
C26 N1 C1 C2 17.8(4) . . . . ?
C26 N1 C1 C7 -172.2(3) . . . . ?
C26 C27 C28 C29 -0.4(4) . . . . ?
C27 C26 C31 C30 -1.3(4) . . . . ?
C27 C26 C31 C34 -179.3(3) . . . . ?
C27 C28 C29 C30 -0.9(4) . . . . ?
C27 C28 C29 C33 -179.7(3) . . . . ?
C28 C29 C30 C31 1.1(4) . . . . ?
C29 C30 C31 C26 0.0(4) . . . . ?
C29 C30 C31 C34 178.0(3) . . . . ?
C31 C26 C27 C28 1.5(4) . . . . ?
C31 C26 C27 C32 179.9(3) . . . . ?
C32 C27 C28 C29 -178.8(3) . . . . ?
C33 C29 C30 C31 180.0(3) . . . . ?
C35 N2 C60 C61 112.7(3) . . . . ?
C35 N2 C60 C65 -68.5(3) . . . . ?
C35 C36 C37 C38 -69.6(3) . . . . ?
C35 C36 C40 C39 50.7(2) . . . . ?
C36 C35 C41 P2 -165.47(18) . . . . ?
C36 C35 C41 C39 -2.0(3) . . . . ?
C36 C37 C38 C39 1.9(3) . . . . ?
C37 C36 C40 C39 -56.8(2) . . . . ?
C37 C38 C39 C40 -37.9(3) . . . . ?
C37 C38 C39 C41 66.4(3) . . . . ?
C38 C39 C40 C36 58.5(2) . . . . ?
C38 C39 C41 P2 90.0(3) . . . . ?
C38 C39 C41 C35 -69.3(3) . . . . ?
C40 C36 C37 C38 34.8(3) . . . . ?
C40 C39 C41 P2 -165.3(2) . . . . ?
C40 C39 C41 C35 35.4(3) . . . . ?
C41 P2 C42 C43 -88.8(2) . . . . ?
C41 P2 C42 C47 91.5(2) . . . . ?
C41 P2 C51 C52 3.9(3) . . . . ?
C41 P2 C51 C56 177.64(19) . . . . ?
C41 C35 C36 C37 72.0(3) . . . . ?
C41 C35 C36 C40 -32.2(3) . . . . ?
C41 C39 C40 C36 -51.6(2) . . . . ?
C42 P2 C41 C35 121.2(2) . . . . ?
C42 P2 C41 C39 -36.6(3) . . . . ?
C42 P2 C51 C52 123.3(2) . . . . ?
C42 P2 C51 C56 -63.0(2) . . . . ?
C42 C43 C44 C45 0.6(4) . . . . ?
C43 C42 C47 C46 -3.6(4) . . . . ?
C43 C42 C47 C50 174.8(2) . . . . ?
C43 C44 C45 C46 -2.8(4) . . . . ?
C43 C44 C45 C49 176.8(3) . . . . ?
C44 C45 C46 C47 1.8(4) . . . . ?
C48 C43 C44 C45 179.8(3) . . . . ?
C51 P2 C41 C35 -118.6(2) . . . . ?
C51 P2 C41 C39 83.7(3) . . . . ?
C51 P2 C42 C43 145.1(2) . . . . ?
C51 P2 C42 C47 -34.6(3) . . . . ?
C51 C52 C53 C54 0.6(4) . . . . ?
C52 C51 C56 C55 -2.7(4) . . . . ?
C52 C51 C56 C59 176.9(2) . . . . ?
C52 C53 C54 C55 -0.9(4) . . . . ?
C52 C53 C54 C58 -179.8(3) . . . . ?
C53 C54 C55 C56 -0.7(4) . . . . ?
C54 C55 C56 C51 2.5(4) . . . . ?
C54 C55 C56 C59 -177.1(3) . . . . ?
C56 C51 C52 C53 1.2(4) . . . . ?
C56 C51 C52 C57 -179.2(3) . . . . ?
C57 C52 C53 C54 -179.0(3) . . . . ?
C58 C54 C55 C56 178.2(3) . . . . ?
C60 N2 C35 C36 -17.3(4) . . . . ?
C60 N2 C35 C41 171.3(3) . . . . ?
C60 C61 C62 C63 0.2(4) . . . . ?
C61 C60 C65 C64 -0.5(4) . . . . ?
C61 C60 C65 C68 178.8(3) . . . . ?
C61 C62 C63 C64 -0.5(4) . . . . ?
C61 C62 C63 C67 179.2(3) . . . . ?
C62 C63 C64 C65 0.2(4) . . . . ?
C63 C64 C65 C60 0.2(4) . . . . ?
C63 C64 C65 C68 -179.0(3) . . . . ?
C65 C60 C61 C62 0.3(4) . . . . ?
C65 C60 C61 C66 180.0(3) . . . . ?
C66 C61 C62 C63 -179.5(3) . . . . ?
C67 C63 C64 C65 -179.4(3) . . . . ?
C15 C11 C12 C13 176.6(3) . . . . ?
C16 C13 C12 C11 -179.5(3) . . . . ?
C45 C46 C47 C42 1.4(4) . . . . ?
C45 C46 C47 C50 -177.1(3) . . . . ?
C47 C42 C43 C44 2.7(4) . . . . ?
C47 C42 C43 C48 -176.5(2) . . . . ?
C49 C45 C46 C47 -177.9(3) . . . . ?
C69 C70 C71 C72 179.8(8) . . . . ?
C69 C70 C75 C74 -179.8(6) . . . . ?
C70 C71 C72 C73 0.4(15) . . . . ?
C71 C70 C75 C74 1.1(12) . . . . ?
C71 C72 C73 C74 0.3(10) . . . . ?
C72 C73 C74 C75 -0.4(9) . . . . ?
C73 C74 C75 C70 -0.3(12) . . . . ?
C75 C70 C71 C72 -1.1(14) . . . . ?
C69A C70A C71A C72A 179.7(11) . . . . ?
C69A C70A C75A C74A 178.9(14) . . . . ?
C70A C71A C72A C73A 2(2) . . . . ?
C71A C70A C75A C74A 0(3) . . . . ?
C71A C72A C73A C74A -0.9(17) . . . . ?
C72A C73A C74A C75A -0.5(18) . . . . ?
C73A C74A C75A C70A 1(3) . . . . ?
C75A C70A C71A C72A -2(2) . . . . ?

loop_
_exptl_oxdiff_crystal_face_indexfrac_h
_exptl_oxdiff_crystal_face_indexfrac_k
_exptl_oxdiff_crystal_face_indexfrac_l
_exptl_oxdiff_crystal_face_x
_exptl_oxdiff_crystal_face_y
_exptl_oxdiff_crystal_face_z
-16.4308 -1.0561 9.8462 -0.1280 -0.5304 0.8381
0.3595 8.7275 26.3520 0.1870 0.7833 0.5928
1.0102 -8.5678 -26.9540 -0.1748 -0.7327 -0.6577
-14.2575 -1.7874 19.4112 0.1376 -0.3344 0.9323
0.8503 15.4456 11.4291 -0.3596 0.8660 0.3475
-1.0668 -15.4674 -11.1299 0.3615 -0.8708 -0.3332
14.2617 1.8998 -19.3252 -0.1402 0.3407 -0.9297
-1.6646 -14.3310 17.5386 0.8700 -0.4148 0.2665
0.2442 15.1102 -15.4615 -0.8909 0.4246 -0.1611
10.9936 -13.5362 -8.6402 0.6022 -0.2861 -0.7453
-0.1857 -3.5158 31.1720 0.7490 0.3101 0.5855
0.6201 3.3149 -31.2982 -0.7340 -0.3039 -0.6073
